data_7212803
loop_
_publ_author_name
'Hu, Sheng'
'Zhang, Ze-Ming'
'Meng, Zhao-Sha'
'Lin, Zhuo-Jia'
'Tong, Ming-Liang'

_publ_section_title
;
 Anion-dependent construction of
 copper(i/ii)-1,2,4,5-tetra(4-pyridyl)benzene frameworks
;
_journal_issue 12
_journal_name_full CrystEngComm
_journal_page_first 4378
_journal_paper_doi 10.1039/c0ce00141d
_journal_volume 12
_journal_year 2010
_chemical_formula_sum 'C26 H21 Cu N4 O5.5 S'
_chemical_formula_weight 573.07
_space_group_IT_number 60
_symmetry_cell_setting orthorhombic
_symmetry_space_group_name_Hall '-P 2n 2ab'
_symmetry_space_group_name_H-M 'P b c n'
_atom_sites_solution_hydrogens geom
_atom_sites_solution_primary direct
_atom_sites_solution_secondary difmap
_audit_creation_method SHELXL-97
_cell_angle_alpha 90.00
_cell_angle_beta 90.00
_cell_angle_gamma 90.00
_cell_formula_units_Z 8
_cell_length_a 18.175(3)
_cell_length_b 8.7350(15)
_cell_length_c 30.413(5)
_cell_measurement_temperature 293(2)
_cell_volume 4828.3(14)
_computing_structure_refinement 'SHELXL-97 (Sheldrick, 1997)'
_computing_structure_solution 'SHELXS-97 (Sheldrick, 1990)'
_diffrn_ambient_temperature 293(2)
_diffrn_measured_fraction_theta_full 0.987
_diffrn_measured_fraction_theta_max 0.987
_diffrn_radiation_monochromator graphite
_diffrn_radiation_source 'fine-focus sealed tube'
_diffrn_radiation_type MoK\a
_diffrn_radiation_wavelength 0.71073
_diffrn_reflns_av_R_equivalents 0.0725
_diffrn_reflns_av_sigmaI/netI 0.0867
_diffrn_reflns_limit_h_max 22
_diffrn_reflns_limit_h_min -8
_diffrn_reflns_limit_k_max 10
_diffrn_reflns_limit_k_min -9
_diffrn_reflns_limit_l_max 35
_diffrn_reflns_limit_l_min -36
_diffrn_reflns_number 13025
_diffrn_reflns_theta_full 26.00
_diffrn_reflns_theta_max 26.00
_diffrn_reflns_theta_min 1.75
_exptl_absorpt_coefficient_mu 1.041
_exptl_absorpt_correction_T_max 0.9498
_exptl_absorpt_correction_T_min 0.9214
_exptl_absorpt_correction_type multi-scan
_exptl_crystal_density_diffrn 1.577
_exptl_crystal_density_method 'not measured'
_exptl_crystal_F_000 2352
_exptl_crystal_size_max 0.08
_exptl_crystal_size_mid 0.08
_exptl_crystal_size_min 0.05
_refine_diff_density_max 1.305
_refine_diff_density_min -0.393
_refine_diff_density_rms 0.109
_refine_ls_extinction_method none
_refine_ls_goodness_of_fit_ref 1.050
_refine_ls_hydrogen_treatment constr
_refine_ls_matrix_type full
_refine_ls_number_parameters 348
_refine_ls_number_reflns 4692
_refine_ls_number_restraints 12
_refine_ls_restrained_S_all 1.067
_refine_ls_R_factor_all 0.1122
_refine_ls_R_factor_gt 0.0640
_refine_ls_shift/su_max 0.001
_refine_ls_shift/su_mean 0.000
_refine_ls_structure_factor_coef Fsqd
_refine_ls_weighting_details
;
calc w=1/[\s^2^(Fo^2^)+(0.0789P)^2^+2.4830P] where P=(Fo^2^+2Fc^2^)/3
;
_refine_ls_weighting_scheme calc
_refine_ls_wR_factor_gt 0.1488
_refine_ls_wR_factor_ref 0.1731
_reflns_number_gt 2903
_reflns_number_total 4692
_reflns_threshold_expression >2sigma(I)
_cod_data_source_file c0ce00141d.txt
_cod_data_source_block complex2
_cod_depositor_comments
;
The following automatic conversions were performed:

'_symmetry_cell_setting' value 'Orthorhombic' changed to
'orthorhombic' according to
/home/saulius/struct/CIF-dictionaries/cif_core.dic dictionary named
'cif_core.dic' version 2.4.2 from 2011-04-26.

Automatic conversion script
Id: cif_fix_values 1891 2012-01-12 08:04:46Z andrius 
;
_cod_original_cell_volume 4828.4(14)
_cod_original_sg_symbol_H-M Pbcn
_cod_original_formula_sum 'C26 H21 Cu N4 O5.50 S'
_cod_database_code 7212803

loop_
_symmetry_equiv_pos_as_xyz
'x, y, z'
'-x+1/2, -y+1/2, z+1/2'
'-x, y, -z+1/2'
'x+1/2, -y+1/2, -z'
'-x, -y, -z'
'x-1/2, y-1/2, -z-1/2'
'x, -y, z-1/2'
'-x-1/2, y-1/2, z'

loop_
_atom_site_label
_atom_site_type_symbol
_atom_site_fract_x
_atom_site_fract_y
_atom_site_fract_z
_atom_site_U_iso_or_equiv
_atom_site_adp_type
_atom_site_occupancy
_atom_site_symmetry_multiplicity
_atom_site_calc_flag
_atom_site_refinement_flags
Cu1 Cu 0.69693(3) 0.39150(8) 0.661129(19) 0.0215(2) Uani 1 1 d .
S1 S 0.85658(8) 0.49742(18) 0.67157(5) 0.0295(4) Uani 1 1 d .
O1 O 0.80411(19) 0.3665(4) 0.66539(12) 0.0271(9) Uani 1 1 d .
O2 O 0.8147(2) 0.6396(5) 0.66682(15) 0.0452(12) Uani 1 1 d .
O3 O 0.9120(2) 0.4880(6) 0.63731(18) 0.0631(15) Uani 1 1 d .
O4 O 0.8887(3) 0.4856(6) 0.71436(17) 0.0670(16) Uani 1 1 d .
N1 N 0.7042(2) 0.3742(5) 0.59402(14) 0.0243(11) Uani 1 1 d .
N2 N 0.4083(2) 0.5430(6) 0.34908(14) 0.0248(11) Uani 1 1 d .
N3 N 0.6876(2) 0.5586(5) 0.22549(14) 0.0231(10) Uani 1 1 d .
N4 N 0.9873(3) 0.3123(8) 0.4743(2) 0.0597(18) Uani 1 1 d .
C1 C 0.7047(3) 0.3775(6) 0.45278(16) 0.0228(12) Uani 1 1 d .
C2 C 0.6366(3) 0.3940(7) 0.43302(17) 0.0247(13) Uani 1 1 d .
H2A H 0.5948 0.3799 0.4502 0.030 Uiso 1 1 calc R
C3 C 0.6273(3) 0.4306(7) 0.38898(17) 0.0230(13) Uani 1 1 d .
C4 C 0.6908(3) 0.4487(7) 0.36299(17) 0.0264(13) Uani 1 1 d .
C5 C 0.7592(3) 0.4238(7) 0.38253(17) 0.0280(14) Uani 1 1 d .
H5A H 0.8009 0.4303 0.3649 0.034 Uiso 1 1 calc R
C6 C 0.7683(3) 0.3900(6) 0.42647(17) 0.0237(12) Uani 1 1 d .
C7 C 0.7069(3) 0.3703(6) 0.50193(17) 0.0233(12) Uani 1 1 d .
C8 C 0.6537(3) 0.2918(7) 0.52588(17) 0.0242(13) Uani 1 1 d .
H8A H 0.6178 0.2354 0.5113 0.029 Uiso 1 1 calc R
C9 C 0.6543(3) 0.2975(7) 0.57105(18) 0.0269(13) Uani 1 1 d .
H9A H 0.6178 0.2449 0.5863 0.032 Uiso 1 1 calc R
C10 C 0.7550(3) 0.4502(7) 0.57146(18) 0.0323(14) Uani 1 1 d .
H10A H 0.7899 0.5059 0.5871 0.039 Uiso 1 1 calc R
C11 C 0.7588(3) 0.4513(7) 0.52666(17) 0.0293(14) Uani 1 1 d .
H11A H 0.7959 0.5058 0.5126 0.035 Uiso 1 1 calc R
C12 C 0.5518(3) 0.4661(7) 0.37317(16) 0.0226(13) Uani 1 1 d .
C13 C 0.5358(3) 0.6054(7) 0.35339(18) 0.0304(14) Uani 1 1 d .
H13A H 0.5730 0.6758 0.3479 0.037 Uiso 1 1 calc R
C14 C 0.4643(3) 0.6385(7) 0.34192(18) 0.0296(14) Uani 1 1 d .
H14A H 0.4546 0.7321 0.3285 0.036 Uiso 1 1 calc R
C15 C 0.4232(3) 0.4072(7) 0.36768(18) 0.0299(14) Uani 1 1 d .
H15A H 0.3850 0.3379 0.3721 0.036 Uiso 1 1 calc R
C16 C 0.4938(3) 0.3670(7) 0.38047(19) 0.0335(15) Uani 1 1 d .
H16A H 0.5021 0.2732 0.3940 0.040 Uiso 1 1 calc R
C17 C 0.6878(3) 0.4872(7) 0.31519(17) 0.0259(13) Uani 1 1 d .
C18 C 0.7336(3) 0.5973(8) 0.29821(18) 0.0341(15) Uani 1 1 d .
H18A H 0.7659 0.6495 0.3166 0.041 Uiso 1 1 calc R
C19 C 0.7317(3) 0.6305(7) 0.25384(19) 0.0331(15) Uani 1 1 d .
H19A H 0.7626 0.7068 0.2432 0.040 Uiso 1 1 calc R
C20 C 0.6428(3) 0.4511(7) 0.24247(18) 0.0284(13) Uani 1 1 d .
H20A H 0.6116 0.3992 0.2234 0.034 Uiso 1 1 calc R
C21 C 0.6404(3) 0.4135(7) 0.28606(17) 0.0255(13) Uani 1 1 d .
H21A H 0.6075 0.3398 0.2961 0.031 Uiso 1 1 calc R
C22 C 0.8436(3) 0.3631(7) 0.44333(18) 0.0280(14) Uani 1 1 d .
C23 C 0.8596(3) 0.2459(8) 0.4723(2) 0.0387(16) Uani 1 1 d .
H23A H 0.8227 0.1805 0.4821 0.046 Uiso 1 1 calc R
C24 C 0.9313(4) 0.2272(9) 0.4864(3) 0.057(2) Uani 1 1 d .
H24A H 0.9406 0.1480 0.5061 0.068 Uiso 1 1 calc R
C25 C 0.9714(4) 0.4214(10) 0.4464(3) 0.061(2) Uani 1 1 d .
H25A H 1.0101 0.4824 0.4366 0.074 Uiso 1 1 calc R
C26 C 0.9018(3) 0.4540(9) 0.4300(2) 0.0449(18) Uani 1 1 d .
H26A H 0.8945 0.5349 0.4106 0.054 Uiso 1 1 calc R
O1W O 0.5000 0.2022(10) 0.2500 0.106(3) Uani 1 2 d S
O2W O 0.5673(5) 0.0225(14) 0.3278(3) 0.071(3) Uani 0.50 1 d PU
O3W O 0.5666(9) -0.1937(18) 0.2684(5) 0.132(5) Uani 0.50 1 d PU

loop_
_atom_site_aniso_label
_atom_site_aniso_U_11
_atom_site_aniso_U_22
_atom_site_aniso_U_33
_atom_site_aniso_U_23
_atom_site_aniso_U_13
_atom_site_aniso_U_12
Cu1 0.0206(3) 0.0308(4) 0.0131(3) -0.0002(3) -0.0006(3) 0.0030(3)
S1 0.0231(7) 0.0305(8) 0.0349(8) 0.0037(7) -0.0029(6) -0.0005(7)
O1 0.0235(19) 0.028(2) 0.030(2) -0.0014(18) 0.0010(17) -0.0015(17)
O2 0.053(3) 0.026(2) 0.056(3) 0.003(2) 0.001(2) 0.005(2)
O3 0.039(3) 0.058(3) 0.092(4) -0.005(3) 0.030(3) -0.004(3)
O4 0.068(3) 0.073(4) 0.060(3) 0.006(3) -0.040(3) -0.013(3)
N1 0.027(2) 0.032(3) 0.014(2) 0.000(2) -0.0031(18) -0.001(2)
N2 0.019(2) 0.037(3) 0.018(2) -0.002(2) 0.0011(18) 0.004(2)
N3 0.025(2) 0.029(3) 0.016(2) -0.001(2) 0.0008(18) 0.000(2)
N4 0.030(3) 0.077(5) 0.072(5) 0.001(4) -0.015(3) 0.007(3)
C1 0.021(3) 0.032(3) 0.015(3) 0.001(2) -0.001(2) -0.001(3)
C2 0.019(3) 0.034(3) 0.021(3) 0.001(3) 0.001(2) -0.002(3)
C3 0.024(3) 0.029(3) 0.016(3) 0.002(2) -0.002(2) 0.005(2)
C4 0.028(3) 0.030(3) 0.021(3) 0.000(3) -0.002(2) 0.000(3)
C5 0.019(3) 0.044(4) 0.021(3) 0.002(3) 0.003(2) -0.002(3)
C6 0.024(3) 0.027(3) 0.020(3) -0.002(3) -0.003(2) 0.003(3)
C7 0.020(3) 0.030(3) 0.020(3) -0.002(3) 0.000(2) 0.006(3)
C8 0.021(3) 0.032(3) 0.019(3) -0.003(3) -0.003(2) -0.004(3)
C9 0.023(3) 0.035(4) 0.022(3) 0.000(3) 0.005(2) -0.002(3)
C10 0.032(3) 0.043(4) 0.022(3) 0.000(3) -0.005(3) -0.011(3)
C11 0.031(3) 0.038(4) 0.019(3) 0.003(3) 0.001(2) -0.008(3)
C12 0.019(3) 0.033(4) 0.016(3) -0.001(3) 0.003(2) 0.005(2)
C13 0.023(3) 0.036(4) 0.032(3) 0.003(3) 0.001(2) -0.001(3)
C14 0.030(3) 0.030(4) 0.029(3) 0.008(3) 0.005(2) 0.003(3)
C15 0.027(3) 0.034(4) 0.029(3) -0.002(3) 0.000(2) -0.002(3)
C16 0.027(3) 0.035(4) 0.038(4) 0.007(3) -0.002(3) 0.008(3)
C17 0.028(3) 0.034(3) 0.016(3) -0.002(3) 0.006(2) 0.003(3)
C18 0.038(3) 0.047(4) 0.018(3) -0.003(3) -0.003(2) -0.019(3)
C19 0.037(3) 0.039(4) 0.023(3) 0.001(3) 0.002(3) -0.014(3)
C20 0.028(3) 0.032(3) 0.026(3) -0.002(3) -0.007(2) -0.006(3)
C21 0.024(3) 0.035(4) 0.018(3) 0.007(3) 0.000(2) -0.005(3)
C22 0.022(3) 0.041(4) 0.020(3) -0.004(3) 0.001(2) 0.000(3)
C23 0.036(3) 0.037(4) 0.043(4) 0.003(3) -0.007(3) 0.000(3)
C24 0.057(5) 0.053(5) 0.061(5) 0.006(4) -0.021(4) 0.019(4)
C25 0.033(4) 0.084(6) 0.067(5) 0.002(5) 0.001(4) -0.019(4)
C26 0.025(3) 0.071(5) 0.038(4) 0.005(4) 0.001(3) -0.002(3)
O1W 0.094(7) 0.064(6) 0.160(9) 0.000 0.019(7) 0.000
O2W 0.055(5) 0.108(7) 0.051(5) 0.048(5) -0.045(4) -0.041(5)
O3W 0.165(9) 0.109(8) 0.123(9) 0.036(7) 0.076(7) 0.011(8)

loop_
_atom_type_symbol
_atom_type_description
_atom_type_scat_dispersion_real
_atom_type_scat_dispersion_imag
_atom_type_scat_source
C C 0.0033 0.0016 'International Tables Vol C Tables 4.2.6.8 and 6.1.1.4'
H H 0.0000 0.0000 'International Tables Vol C Tables 4.2.6.8 and 6.1.1.4'
N N 0.0061 0.0033 'International Tables Vol C Tables 4.2.6.8 and 6.1.1.4'
O O 0.0106 0.0060 'International Tables Vol C Tables 4.2.6.8 and 6.1.1.4'
S S 0.1246 0.1234 'International Tables Vol C Tables 4.2.6.8 and 6.1.1.4'
Cu Cu 0.3201 1.2651 'International Tables Vol C Tables 4.2.6.8 and 6.1.1.4'

loop_
_geom_angle_atom_site_label_1
_geom_angle_atom_site_label_2
_geom_angle_atom_site_label_3
_geom_angle
_geom_angle_site_symmetry_1
_geom_angle_site_symmetry_3
O1 Cu1 N3 92.48(16) . 7_566
O1 Cu1 N2 168.61(18) . 5_666
N3 Cu1 N2 90.48(17) 7_566 5_666
O1 Cu1 N1 89.61(16) . .
N3 Cu1 N1 171.6(2) 7_566 .
N2 Cu1 N1 85.95(17) 5_666 .
O1 Cu1 O2 88.79(16) . 8_755
N3 Cu1 O2 97.54(18) 7_566 8_755
N2 Cu1 O2 101.73(19) 5_666 8_755
N1 Cu1 O2 90.61(18) . 8_755
O4 S1 O3 111.4(3) . .
O4 S1 O2 111.3(3) . .
O3 S1 O2 109.8(3) . .
O4 S1 O1 108.6(3) . .
O3 S1 O1 107.9(3) . .
O2 S1 O1 107.7(2) . .
S1 O1 Cu1 123.6(2) . .
S1 O2 Cu1 154.0(3) . 8_765
C9 N1 C10 117.1(5) . .
C9 N1 Cu1 121.1(4) . .
C10 N1 Cu1 121.5(4) . .
C14 N2 C15 117.9(5) . .
C14 N2 Cu1 121.3(4) . 5_666
C15 N2 Cu1 120.4(4) . 5_666
C19 N3 C20 116.3(5) . .
C19 N3 Cu1 118.4(4) . 7_565
C20 N3 Cu1 125.1(4) . 7_565
C25 N4 C24 115.0(6) . .
C2 C1 C6 118.6(5) . .
C2 C1 C7 117.6(5) . .
C6 C1 C7 123.2(5) . .
C1 C2 C3 123.6(5) . .
C1 C2 H2A 118.2 . .
C3 C2 H2A 118.2 . .
C2 C3 C4 117.9(5) . .
C2 C3 C12 118.2(5) . .
C4 C3 C12 123.5(5) . .
C5 C4 C3 118.3(5) . .
C5 C4 C17 118.8(5) . .
C3 C4 C17 122.8(5) . .
C6 C5 C4 123.6(5) . .
C6 C5 H5A 118.2 . .
C4 C5 H5A 118.2 . .
C5 C6 C1 117.9(5) . .
C5 C6 C22 118.8(5) . .
C1 C6 C22 123.3(5) . .
C8 C7 C11 115.9(5) . .
C8 C7 C1 121.6(5) . .
C11 C7 C1 122.3(5) . .
C9 C8 C7 120.0(5) . .
C9 C8 H8A 120.0 . .
C7 C8 H8A 120.0 . .
N1 C9 C8 123.3(5) . .
N1 C9 H9A 118.3 . .
C8 C9 H9A 118.3 . .
N1 C10 C11 123.7(5) . .
N1 C10 H10A 118.1 . .
C11 C10 H10A 118.1 . .
C10 C11 C7 120.0(5) . .
C10 C11 H11A 120.0 . .
C7 C11 H11A 120.0 . .
C16 C12 C13 117.2(5) . .
C16 C12 C3 121.4(5) . .
C13 C12 C3 121.1(5) . .
C14 C13 C12 119.6(5) . .
C14 C13 H13A 120.2 . .
C12 C13 H13A 120.2 . .
N2 C14 C13 123.2(5) . .
N2 C14 H14A 118.4 . .
C13 C14 H14A 118.4 . .
N2 C15 C16 121.9(6) . .
N2 C15 H15A 119.0 . .
C16 C15 H15A 119.0 . .
C12 C16 C15 120.2(5) . .
C12 C16 H16A 119.9 . .
C15 C16 H16A 119.9 . .
C18 C17 C21 117.4(5) . .
C18 C17 C4 120.2(5) . .
C21 C17 C4 122.5(5) . .
C17 C18 C19 120.0(5) . .
C17 C18 H18A 120.0 . .
C19 C18 H18A 120.0 . .
N3 C19 C18 123.2(5) . .
N3 C19 H19A 118.4 . .
C18 C19 H19A 118.4 . .
N3 C20 C21 124.1(5) . .
N3 C20 H20A 118.0 . .
C21 C20 H20A 118.0 . .
C20 C21 C17 119.0(5) . .
C20 C21 H21A 120.5 . .
C17 C21 H21A 120.5 . .
C23 C22 C26 116.8(6) . .
C23 C22 C6 122.2(5) . .
C26 C22 C6 121.0(5) . .
C24 C23 C22 119.0(6) . .
C24 C23 H23A 120.5 . .
C22 C23 H23A 120.5 . .
N4 C24 C23 125.2(7) . .
N4 C24 H24A 117.4 . .
C23 C24 H24A 117.4 . .
N4 C25 C26 125.6(7) . .
N4 C25 H25A 117.2 . .
C26 C25 H25A 117.2 . .
C22 C26 C25 118.4(7) . .
C22 C26 H26A 120.8 . .
C25 C26 H26A 120.8 . .

loop_
_geom_bond_atom_site_label_1
_geom_bond_atom_site_label_2
_geom_bond_distance
_geom_bond_site_symmetry_2
Cu1 O1 1.965(3) .
Cu1 N3 2.012(4) 7_566
Cu1 N2 2.020(4) 5_666
Cu1 N1 2.051(4) .
Cu1 O2 2.217(4) 8_755
S1 O4 1.430(5) .
S1 O3 1.452(5) .
S1 O2 1.464(4) .
S1 O1 1.501(4) .
O2 Cu1 2.217(4) 8_765
N1 C9 1.327(7) .
N1 C10 1.327(7) .
N2 C14 1.335(7) .
N2 C15 1.342(7) .
N2 Cu1 2.020(4) 5_666
N3 C19 1.334(7) .
N3 C20 1.346(7) .
N3 Cu1 2.012(4) 7_565
N4 C25 1.310(9) .
N4 C24 1.313(9) .
C1 C2 1.382(7) .
C1 C6 1.411(7) .
C1 C7 1.497(7) .
C2 C3 1.388(7) .
C2 H2A 0.9300 .
C3 C4 1.408(7) .
C3 C12 1.487(7) .
C4 C5 1.394(7) .
C4 C17 1.493(7) .
C5 C6 1.379(7) .
C5 H5A 0.9300 .
C6 C22 1.480(7) .
C7 C8 1.391(7) .
C7 C11 1.398(7) .
C8 C9 1.375(7) .
C8 H8A 0.9300 .
C9 H9A 0.9300 .
C10 C11 1.364(7) .
C10 H10A 0.9300 .
C11 H11A 0.9300 .
C12 C16 1.383(8) .
C12 C13 1.388(8) .
C13 C14 1.375(8) .
C13 H13A 0.9300 .
C14 H14A 0.9300 .
C15 C16 1.385(7) .
C15 H15A 0.9300 .
C16 H16A 0.9300 .
C17 C18 1.372(8) .
C17 C21 1.394(7) .
C18 C19 1.381(8) .
C18 H18A 0.9300 .
C19 H19A 0.9300 .
C20 C21 1.367(7) .
C20 H20A 0.9300 .
C21 H21A 0.9300 .
C22 C23 1.382(8) .
C22 C26 1.383(8) .
C23 C24 1.381(9) .
C23 H23A 0.9300 .
C24 H24A 0.9300 .
C25 C26 1.388(9) .
C25 H25A 0.9300 .
C26 H26A 0.9300 .
